data_2010750
loop_
_publ_author_name
'Kani, Yoshiyuki'
'Tsuchimoto, Masanobu'
'Ohba, Shigeru'

_publ_section_title <i>trans</i>-Diaquabis(<i>N</i>-acetylanthranilato-<i>O</i>,<i>O</i>')copper(II)
_journal_issue 3
_journal_name_full 'Acta Crystallographica Section C'
_journal_page_first e79
_journal_page_last e79
_journal_paper_doi 10.1107/S0108270100002274
_journal_volume 56
_journal_year 2000
_chemical_formula_iupac '[Cu (C9 H8 N O3)2 (H2 O)2]'
_chemical_formula_moiety 'C18 H20 Cu N2 O8'
_chemical_formula_structural 'Cu (C9 H8 N O3)2 (H2 O)2'
_chemical_formula_sum 'C18 H20 Cu N2 O8'
_chemical_formula_weight 455.91
_chemical_name_systematic
;
trans-diaqua-bis(N-acetylanthranilato-O,O')copper(II)
;
_space_group_IT_number 14
_symmetry_cell_setting monoclinic
_symmetry_space_group_name_Hall '-P 2ybc'
_symmetry_space_group_name_H-M 'P 1 21/c 1'
_atom_type_scat_source 'International Tables Vol.IV(1974)'
_cell_angle_alpha 90.00
_cell_angle_beta 101.21(2)
_cell_angle_gamma 90.00
_cell_formula_units_Z 2
_cell_length_a 5.245(2)
_cell_length_b 16.915(2)
_cell_length_c 10.461(2)
_cell_measurement_reflns_used 25
_cell_measurement_temperature 296
_cell_measurement_theta_max 14.9
_cell_measurement_theta_min 14.6
_cell_volume 910.4(4)
_computing_cell_refinement
;
AFC/MSC Diffractometer Control System
(Rigaku Corporation, 1993)
;
_computing_data_collection
;
AFC/MSC Diffractometer Control System
(Rigaku Corporation, 1993)
;
_computing_data_reduction 'local programs'
_computing_publication_material CRYSTAN-GM
_computing_structure_refinement CRYSTAN-GM
_computing_structure_solution 'CRYSTAN-GM (Edwards et al., 1996)'
_diffrn_measurement_device_type 'Rigaku AFC-5'
_diffrn_measurement_method \q-2\q
_diffrn_radiation_type MoK\a
_diffrn_radiation_wavelength .71073
_diffrn_reflns_av_R_equivalents .02
_diffrn_reflns_limit_h_max 7
_diffrn_reflns_limit_h_min 0
_diffrn_reflns_limit_k_max 23
_diffrn_reflns_limit_k_min 0
_diffrn_reflns_limit_l_max 14
_diffrn_reflns_limit_l_min -14
_diffrn_reflns_number 2918
_diffrn_reflns_theta_max 30
_diffrn_standards_decay_% 0
_diffrn_standards_interval_count 100
_diffrn_standards_number 3
_exptl_absorpt_coefficient_mu 1.252
_exptl_absorpt_correction_T_max .703
_exptl_absorpt_correction_T_min .479
_exptl_absorpt_correction_type integration
_exptl_absorpt_process_details '(Coppens et al., 1965)'
_exptl_crystal_colour 'light green'
_exptl_crystal_density_diffrn 1.663
_exptl_crystal_density_method 'not measured'
_exptl_crystal_description prism
_exptl_crystal_F_000 470
_exptl_crystal_size_max .6
_exptl_crystal_size_mid .4
_exptl_crystal_size_min .4
_refine_diff_density_max 1.13
_refine_diff_density_min -1.06
_refine_ls_extinction_method None
_refine_ls_goodness_of_fit_ref 1.404
_refine_ls_hydrogen_treatment constr
_refine_ls_number_parameters 133
_refine_ls_number_reflns 2176
_refine_ls_R_factor_gt .052
_refine_ls_shift/esd_mean .0013
_refine_ls_shift/su_max .008
_refine_ls_structure_factor_coef F
_refine_ls_weighting_details 'w = 1/[\s^2^(F) + 0.000225F^2^]'
_refine_ls_weighting_scheme calc
_refine_ls_wR_factor_ref .058
_reflns_number_gt 2176
_reflns_number_total 2660
_reflns_threshold_expression |F~o~|>3\s(|F~o~|)
_cod_data_source_file qa0223.cif
_cod_data_source_block I
_cod_depositor_comments
;
The following automatic conversions were performed:
'_symmetry_cell_setting' value 'Monoclinic' changed to 'monoclinic'
according to '/home/saulius/struct/CIF-dictionaries/cif_core.dic'
dictionary named 'cif_core.dic' version 2.4.1 from 2010-06-29.

Automatic conversion script
Id: cif_fix_enum 1527 2010-12-29 10:47:43Z saulius 

The following automatic conversions were performed:

'_atom_site_thermal_displace_type' tag value 'Uij' was replaced with
'Uani' value 15 times.

Automatic conversion script
Id: cif_fix_values 1646 2011-03-28 12:23:43Z adriana 

The following automatic conversions were performed:

'_symmetry_cell_setting' value 'Monoclinic' changed to 'monoclinic'
according to /home/saulius/struct/CIF-dictionaries/cif_core.dic
dictionary named 'cif_core.dic' version 2.4.1 from 2010-06-29.

Automatic conversion script
Id: cif_fix_values 1715 2011-07-08 13:25:40Z adriana 
;
_cod_original_sg_symbol_H-M 'P 21/c'
_cod_database_code 2010750
_cod_database_fobs_code 2010750

loop_
_symmetry_equiv_pos_as_xyz
+X,+Y,+Z
-X,-Y,-Z
-X,+Y+1/2,-Z+1/2
+X,-Y+1/2,+Z+1/2

loop_
_atom_site_aniso_label
_atom_site_aniso_U_11
_atom_site_aniso_U_22
_atom_site_aniso_U_33
_atom_site_aniso_U_12
_atom_site_aniso_U_13
_atom_site_aniso_U_23
Cu1 .0232(2) .02020(10) .0283(2) .00370(10) .01230(10) .0066(2)
O2 .0487(9) .0300(8) .0508(10) -.0002(7) .0196(8) .0129(7)
O3 .0304(7) .0229(6) .0315(8) .0018(5) .0137(6) .0061(5)
O4 .0320(7) .0267(7) .0404(8) .0043(6) .0174(6) .0098(6)
O5 .0252(6) .0250(6) .0366(8) .0043(5) .0126(6) .0075(6)
N6 .0372(9) .0273(8) .0342(9) .0023(7) .0159(8) .0095(7)
C7 .0590(10) .0370(10) .0480(10) .0110(10) .0220(10) .0070(10)
C8 .0330(10) .0280(10) .0320(10) .0010(10) .0030(10) .0060(10)
C9 .0273(9) .0284(9) .0239(9) -.0009(7) .0045(7) .0051(7)
C10 .0370(10) .0350(10) .0330(10) -.0020(10) .0130(10) .0110(10)
C11 .0430(10) .0480(10) .0310(10) .0000(10) .0180(10) .0110(10)
C12 .0440(10) .0410(10) .0330(10) .0010(10) .0180(10) .0000(10)
C13 .0340(10) .0300(10) .0280(10) -.0020(10) .0090(10) .0010(10)
C14 .0240(8) .0258(9) .0211(9) -.0033(7) .0043(7) .0033(7)
C15 .0233(8) .0246(8) .0221(9) -.0047(7) .0036(7) .0012(7)

loop_
_atom_site_label
_atom_site_fract_x
_atom_site_fract_y
_atom_site_fract_z
_atom_site_U_iso_or_equiv
_atom_site_thermal_displace_type
_atom_site_occupancy
Cu1 0 0 0 .02370(10) Uani 1.000
O2 -.2580(3) -.41578(8) .3185(2) .0427(5) Uani 1.000
O3 -.1777(3) -.06314(7) .11470(10) .0283(4) Uani 1.000
O4 .0382(3) -.17706(7) .12550(10) .0326(4) Uani 1.000
O5 -.2801(2) .07672(7) -.00630(10) .0287(4) Uani 1.000
N6 -.1553(3) -.29721(9) .2368(2) .0326(5) Uani 1.000
C7 .0335(5) -.41440(10) .1691(3) .0484(8) Uani 1.000
C8 -.1418(4) -.37680(10) .2497(2) .0310(6) Uani 1.000
C9 -.2970(4) -.24140(10) .2931(2) .0265(5) Uani 1.000
C10 -.4534(4) -.26260(10) .3812(2) .0343(6) Uani 1.000
C11 -.5853(4) -.20560(10) .4365(2) .0403(7) Uani 1.000
C12 -.5689(4) -.12700(10) .4047(2) .0406(7) Uani 1.000
C13 -.4208(4) -.10530(10) .3142(2) .0316(6) Uani 1.000
C14 -.2837(3) -.16110(10) .2573(2) .0238(5) Uani 1.000
C15 -.1263(3) -.13330(10) .1596(2) .0238(5) Uani 1.000
H5A -.46287 .06572 -.02839 .10 Uiso 1.000
H5B -.21157 .11812 -.05249 .10 Uiso 1.000
H6 -.05155 -.27541 .17931 .10 Uiso 1.000
H7A .12491 -.38401 .11486 .10 Uiso 1.000
H7B -.07259 -.45131 .11256 .10 Uiso 1.000
H7C .16331 -.44301 .22876 .10 Uiso 1.000
H10 -.46885 -.31733 .40339 .10 Uiso 1.000
H11 -.68945 -.22103 .49820 .10 Uiso 1.000
H12 -.65860 -.08775 .44534 .10 Uiso 1.000
H13 -.41351 -.05081 .28957 .10 Uiso 1.000

loop_
_geom_angle_atom_site_label_1
_geom_angle_atom_site_label_2
_geom_angle_atom_site_label_3
_geom_angle_site_symmetry_1
_geom_angle_site_symmetry_3
_geom_angle
_geom_angle_publ_flag
O3 Cu1 O3 . 2_555 180.0 no
O3 Cu1 O5 . . 86.50(10) yes
O3 Cu1 O5 . 2_555 93.50(10) yes
O3 Cu1 O5 2_555 . 93.50(10) no
O3 Cu1 O5 2_555 2_555 86.50(10) no
O5 Cu1 O5 . 2_555 180.0 no
Cu1 O3 C15 . . 129.2(2) yes
Cu1 O3 C15 2_555 . 129.2(2) no
C8 N6 C9 . . 130.6(2) no
O2 C8 N6 . . 124.9(2) no
O2 C8 C7 . . 122.1(2) no
N6 C8 C7 . . 113.0(2) no
N6 C9 C10 . . 122.2(2) no
N6 C9 C14 . . 118.6(2) no
C10 C9 C14 . . 119.2(2) no
C9 C10 C11 . . 120.4(2) no
C10 C11 C12 . . 120.9(3) no
C11 C12 C13 . . 119.4(2) no
C12 C13 C14 . . 121.2(2) no
C9 C14 C13 . . 118.8(2) no
C9 C14 C15 . . 122.8(2) no
C13 C14 C15 . . 118.4(2) no
O3 C15 O4 . . 123.6(2) yes
O3 C15 C14 . . 115.6(2) no
O4 C15 C14 . . 120.7(2) no
Cu1 O5 H5A . . 126.1 no
Cu1 O5 H5B . . 98.6 no
Cu1 O5 H5A 2_555 . 126.1 no
Cu1 O5 H5B 2_555 . 98.6 no
H5A O5 H5B . . 118.3 no
C8 N6 H6 . . 114.8 no
C9 N6 H6 . . 114.6 no
C8 C7 H7A . . 122.3 no
C8 C7 H7B . . 106.0 no
C8 C7 H7C . . 106.4 no
H7A C7 H7B . . 106.3 no
H7A C7 H7C . . 106.4 no
H7B C7 H7C . . 109.0 no
C9 C10 H10 . . 119.7 no
C11 C10 H10 . . 119.9 no
C10 C11 H11 . . 119.4 no
C12 C11 H11 . . 119.7 no
C11 C12 H12 . . 120.2 no
C13 C12 H12 . . 120.4 no
C12 C13 H13 . . 119.7 no
C14 C13 H13 . . 119.1 no

loop_
_geom_bond_atom_site_label_1
_geom_bond_atom_site_label_2
_geom_bond_site_symmetry_1
_geom_bond_site_symmetry_2
_geom_bond_distance
_geom_bond_publ_flag
Cu1 O3 . . 1.970(2) yes
Cu1 O3 . 2_555 1.970(2) no
Cu1 O5 . . 1.952(2) yes
Cu1 O5 . 2_555 1.952(2) no
O2 C8 . . 1.223(3) no
O3 C15 . . 1.285(3) yes
O4 C15 . . 1.241(3) yes
N6 C8 . . 1.354(3) no
N6 C9 . . 1.400(3) no
C7 C8 . . 1.504(4) no
C9 C10 . . 1.394(3) no
C9 C14 . . 1.415(3) no
C10 C11 . . 1.378(3) no
C11 C12 . . 1.377(4) no
C12 C13 . . 1.386(3) no
C13 C14 . . 1.389(3) no
C14 C15 . . 1.508(3) no
O5 H5A . . .960 no
O5 H5B . . .959 no
N6 H6 . . .960 no
C7 H7A . . .960 no
C7 H7B . . .960 no
C7 H7C . . .960 no
C10 H10 . . .961 no
C11 H11 . . .959 no
C12 H12 . . .960 no
C13 H13 . . .960 no

loop_
_geom_hbond_atom_site_label_D
_geom_hbond_atom_site_label_H
_geom_hbond_atom_site_label_A
_geom_hbond_site_symmetry_A
_geom_hbond_distance_DH
_geom_hbond_distance_HA
_geom_hbond_distance_DA
_geom_hbond_angle_DHA
O5 H5B O4 2_555 .96 1.635 2.581(2) 167
N6 H6 O4 . .96 1.846 2.641(2) 138
